data_7703672
loop_
_publ_author_name
'Diether, Dominic'
'Meermann-Zimmermann, Melanie'
'T\"ornroos, Karl W'
'Maichle-M\"ossmer, C\"acilia'
'Anwander, Reiner'

_publ_section_title
;
 Rare-earth metal-promoted (double) C-H-bond activation of a
 lutidinyl-functionalized alkoxy ligand: formation of [ONC] pincer-type
 ligands and implications for isoprene polymerization.
;
_journal_issue 6
_journal_name_full 'Dalton transactions (Cambridge, England : 2003)'
_journal_page_first 2004
_journal_page_last 2013
_journal_paper_doi 10.1039/c9dt04742e
_journal_volume 49
_journal_year 2020
_chemical_formula_sum 'C33.5 H51 Al3 La N O'
_chemical_formula_weight 703.60
_chemical_properties_physical Air-sensitive,Moisture-sensitive
_space_group_crystal_system triclinic
_space_group_IT_number 2
_space_group_name_Hall '-P 1'
_space_group_name_H-M_alt 'P -1'
_atom_sites_solution_hydrogens mixed
_audit_creation_method SHELXL-2014/7
_audit_update_record
;
2019-12-12 deposited with the CCDC.	2020-01-27 downloaded from the CCDC.
;
_cell_angle_alpha 87.39
_cell_angle_beta 85.67
_cell_angle_gamma 72.08
_cell_formula_units_Z 2
_cell_length_a 10.3933(4)
_cell_length_b 11.9336(4)
_cell_length_c 15.6945(6)
_cell_measurement_reflns_used 27922
_cell_measurement_temperature 200(2)
_cell_measurement_theta_max 30.033
_cell_measurement_theta_min 2.192
_cell_volume 1846.35(12)
_computing_cell_refinement 'Bruker AXS Inc. SAINT V6.45A'
_computing_data_collection 'Bruker AXS Inc. APEX2 v2008.1-0'
_computing_data_reduction 'Bruker AXS Inc. SAINT V6.45A'
_computing_structure_refinement 'SHELXL-2014/7 (Sheldrick, 2014)'
_computing_structure_solution 'SHELXS-97 (Sheldrick, 2008)'
_diffrn_ambient_temperature 200(2)
_diffrn_measured_fraction_theta_full 0.999
_diffrn_measured_fraction_theta_max 0.998
_diffrn_measurement_device_type 'Bruker AXS APEXII Pt135 CCD detector'
_diffrn_measurement_method '\w scans'
_diffrn_radiation_type MoK\a
_diffrn_radiation_wavelength 0.71073
_diffrn_reflns_av_R_equivalents 0.0146
_diffrn_reflns_av_unetI/netI 0.0152
_diffrn_reflns_Laue_measured_fraction_full 0.999
_diffrn_reflns_Laue_measured_fraction_max 0.998
_diffrn_reflns_limit_h_max 14
_diffrn_reflns_limit_h_min -14
_diffrn_reflns_limit_k_max 16
_diffrn_reflns_limit_k_min -16
_diffrn_reflns_limit_l_max 22
_diffrn_reflns_limit_l_min -22
_diffrn_reflns_number 31463
_diffrn_reflns_point_group_measured_fraction_full 0.999
_diffrn_reflns_point_group_measured_fraction_max 0.998
_diffrn_reflns_theta_full 25.242
_diffrn_reflns_theta_max 30.037
_diffrn_reflns_theta_min 1.794
_diffrn_source 'Bruker AXS TXS Ultra Rotating Anode'
_exptl_absorpt_coefficient_mu 1.252
_exptl_absorpt_correction_type multi-scan
_exptl_absorpt_process_details SADABS-2008/1
_exptl_crystal_colour colourless
_exptl_crystal_density_diffrn 1.266
_exptl_crystal_description 'irregular prism'
_exptl_crystal_F_000 726
_exptl_crystal_size_max 0.520
_exptl_crystal_size_mid 0.450
_exptl_crystal_size_min 0.280
_exptl_transmission_factor_max 0.6850
_exptl_transmission_factor_min 0.6240
_refine_diff_density_max 0.760
_refine_diff_density_min -0.576
_refine_diff_density_rms 0.054
_refine_ls_extinction_method none
_refine_ls_goodness_of_fit_ref 1.075
_refine_ls_hydrogen_treatment mixed
_refine_ls_matrix_type full
_refine_ls_number_parameters 425
_refine_ls_number_reflns 10787
_refine_ls_number_restraints 221
_refine_ls_restrained_S_all 1.104
_refine_ls_R_factor_all 0.0255
_refine_ls_R_factor_gt 0.0229
_refine_ls_shift/su_max 0.001
_refine_ls_shift/su_mean 0.000
_refine_ls_structure_factor_coef Fsqd
_refine_ls_weighting_details 'w=1/[\s^2^(Fo^2^)+(0.0298P)^2^+0.5985P] where P=(Fo^2^+2Fc^2^)/3'
_refine_ls_weighting_scheme calc
_refine_ls_wR_factor_gt 0.0589
_refine_ls_wR_factor_ref 0.0611
_reflns_Friedel_coverage 0.000
_reflns_number_gt 10096
_reflns_number_total 10787
_reflns_threshold_expression 'I > 2\s(I)'
_cod_data_source_file c9dt04742e2.cif
_cod_data_source_block 2-La_zm99Cili
_cod_original_cell_volume 1846.32(12)
_cod_original_formula_sum 'C33.50 H51 Al3 La N O'
_cod_database_code 7703672
_shelx_shelxl_version_number 2014/7
_shelx_space_group_comment
;
The symmetry employed for this shelxl refinement is uniquely defined
by the following loop, which should always be used as a source of
symmetry information in preference to the above space-group names.
They are only intended as comments.
;
_shelx_estimated_absorpt_t_min 0.562
_shelx_estimated_absorpt_t_max 0.721

loop_
_space_group_symop_operation_xyz
'x, y, z'
'-x, -y, -z'

loop_
_atom_site_label
_atom_site_type_symbol
_atom_site_fract_x
_atom_site_fract_y
_atom_site_fract_z
_atom_site_U_iso_or_equiv
_atom_site_adp_type
_atom_site_occupancy
_atom_site_site_symmetry_order
_atom_site_calc_flag
_atom_site_refinement_flags_posn
_atom_site_refinement_flags_adp
_atom_site_refinement_flags_occupancy
_atom_site_disorder_assembly
_atom_site_disorder_group
C1_1 C 0.2202(11) -0.1146(10) 0.4540(7) 0.159(4) Uani 0.5 1 d D U P A -1
H1A_1 H 0.2282 -0.1984 0.4618 0.238 Uiso 0.5 1 calc R U P A -1
H1B_1 H 0.2867 -0.0961 0.4874 0.238 Uiso 0.5 1 calc R U P A -1
H1C_1 H 0.2372 -0.0970 0.3934 0.238 Uiso 0.5 1 calc R U P A -1
C2_1 C 0.0771(5) -0.0402(5) 0.4846(4) 0.1108(16) Uani 0.5 1 d DG U P A -1
C3_1 C 0.0753(6) 0.0768(6) 0.4818(4) 0.117(2) Uani 0.5 1 d DG U P A -1
H3_1 H 0.1556 0.0964 0.4648 0.140 Uiso 0.5 1 calc R U P A -1
C4_1 C -0.0439(7) 0.1652(4) 0.5039(4) 0.125(2) Uani 0.5 1 d DG U P A -1
H4_1 H -0.0451 0.2452 0.5021 0.150 Uiso 0.5 1 calc R U P A -1
C5_1 C -0.1613(5) 0.1365(5) 0.5288(4) 0.122(2) Uani 0.5 1 d DG U P A -1
H5_1 H -0.2428 0.1969 0.5439 0.146 Uiso 0.5 1 calc R U P A -1
C6_1 C -0.1595(5) 0.0194(6) 0.5316(3) 0.123(2) Uani 0.5 1 d DG U P A -1
H6A_1 H -0.2397 -0.0002 0.5486 0.147 Uiso 0.5 1 calc R U P A -1
C7_1 C -0.0403(6) -0.0689(4) 0.5094(4) 0.1056(17) Uani 0.5 1 d DG U P A -1
H7_1 H -0.0390 -0.1489 0.5113 0.127 Uiso 0.5 1 calc R U P A -1
La1 La 0.49634(2) 0.29623(2) 0.25823(2) 0.03360(3) Uani 1 1 d . . . . .
Al1 Al 0.55646(5) 0.54740(4) 0.19191(3) 0.04089(10) Uani 1 1 d . . . . .
O1 O 0.66309(10) 0.39352(9) 0.21403(6) 0.0331(2) Uani 1 1 d . . . . .
N1 N 0.71802(13) 0.14305(11) 0.28645(8) 0.0343(2) Uani 1 1 d . . . . .
C1 C 0.3687(2) 0.52203(19) 0.20671(17) 0.0592(5) Uani 1 1 d D . . . .
H1A H 0.337(3) 0.474(2) 0.1683(14) 0.089 Uiso 1 1 d D U . . .
H1B H 0.327(3) 0.6047(14) 0.1879(16) 0.089 Uiso 1 1 d D U . . .
H1C H 0.327(3) 0.513(2) 0.2641(10) 0.089 Uiso 1 1 d D U . . .
Al3 Al 0.47686(5) 0.04485(5) 0.17389(3) 0.04223(11) Uani 1 1 d . . . . .
C2 C 0.5774(3) 0.6004(2) 0.07299(15) 0.0735(7) Uani 1 1 d . . . . .
H2A H 0.6580 0.6269 0.0653 0.110 Uiso 1 1 calc R U . . .
H2B H 0.4972 0.6656 0.0594 0.110 Uiso 1 1 calc R U . . .
H2C H 0.5876 0.5350 0.0348 0.110 Uiso 1 1 calc R U . . .
Al2 Al 0.31692(7) 0.34715(7) 0.44153(4) 0.05880(16) Uani 1 1 d . U . . .
C3 C 0.5557(3) 0.6569(2) 0.28153(18) 0.0731(7) Uani 1 1 d . . . . .
H3A H 0.6256 0.6951 0.2664 0.110 Uiso 1 1 calc R U . . .
H3B H 0.5744 0.6134 0.3360 0.110 Uiso 1 1 calc R U . . .
H3C H 0.4668 0.7168 0.2869 0.110 Uiso 1 1 calc R U . . .
C4 C 0.5101(2) 0.3594(2) 0.41866(11) 0.0487(4) Uani 1 1 d D U . . .
H4A H 0.515(3) 0.376(2) 0.4798(10) 0.073 Uiso 1 1 d D U . . .
H4B H 0.531(3) 0.4207(19) 0.3843(13) 0.073 Uiso 1 1 d D U . . .
H4C H 0.594(3) 0.291(2) 0.4051(17) 0.073 Uiso 1 1 d . U . . .
C5 C 0.2423(2) 0.3033(2) 0.33323(12) 0.0519(4) Uani 1 1 d D U . . .
H5A H 0.158(2) 0.308(2) 0.3687(14) 0.078 Uiso 1 1 d D U . . .
H5B H 0.273(2) 0.2246(14) 0.3096(15) 0.078 Uiso 1 1 d D U . . .
H5C H 0.217(2) 0.3586(17) 0.2841(13) 0.078 Uiso 1 1 d D U . . .
C6 C 0.2029(3) 0.5076(3) 0.4724(2) 0.0877(7) Uani 1 1 d . U . . .
H6A H 0.2405 0.5344 0.5202 0.132 Uiso 1 1 calc R U . . .
H6B H 0.1105 0.5066 0.4893 0.132 Uiso 1 1 calc R U . . .
H6C H 0.2010 0.5614 0.4231 0.132 Uiso 1 1 calc R U . . .
C7 C 0.3323(4) 0.2165(3) 0.52501(19) 0.1026(10) Uani 1 1 d . U . . .
H7A H 0.3688 0.2336 0.5770 0.154 Uiso 1 1 calc R U . . .
H7B H 0.3932 0.1436 0.5006 0.154 Uiso 1 1 calc R U . . .
H7C H 0.2426 0.2073 0.5391 0.154 Uiso 1 1 calc R U . . .
C8 C 0.4099(2) 0.21335(19) 0.12178(12) 0.0535(4) Uani 1 1 d D . . . .
H8A H 0.380(2) 0.179(2) 0.0740(13) 0.080 Uiso 1 1 d D U . . .
H8B H 0.474(2) 0.254(2) 0.0967(16) 0.080 Uiso 1 1 d D U . . .
H8C H 0.3291(19) 0.2751(19) 0.1456(16) 0.080 Uiso 1 1 d D U . . .
C9 C 0.3199(2) -0.0149(2) 0.18907(18) 0.0693(6) Uani 1 1 d D . . . .
H9A H 0.2698 0.0021 0.1371 0.104 Uiso 1 1 calc DR U . . .
H9B H 0.2604 0.0237 0.2376 0.104 Uiso 1 1 calc DR U . . .
H9C H 0.3512 -0.1002 0.2001 0.104 Uiso 1 1 calc DR U . . .
C10 C 0.6335(2) -0.0413(2) 0.09919(15) 0.0676(6) Uani 1 1 d . . . . .
H10A H 0.6072 -0.0358 0.0401 0.101 Uiso 1 1 calc R U . . .
H10B H 0.6641 -0.1243 0.1179 0.101 Uiso 1 1 calc R U . . .
H10C H 0.7072 -0.0069 0.1024 0.101 Uiso 1 1 calc R U . . .
C11 C 0.55003(18) 0.04193(15) 0.29481(11) 0.0409(3) Uani 1 1 d . . . . .
H11A H 0.496(2) 0.0947(19) 0.3421(14) 0.049 Uiso 1 1 d . U . . .
H11B H 0.539(2) -0.028(2) 0.3092(14) 0.049 Uiso 1 1 d . U . . .
C12 C 0.69435(17) 0.03732(14) 0.29156(9) 0.0366(3) Uani 1 1 d . . . . .
C13 C 0.80214(19) -0.06715(15) 0.28954(12) 0.0458(4) Uani 1 1 d . . . . .
H13A H 0.7857 -0.1413 0.2917 0.055 Uiso 1 1 calc R U . . .
C14 C 0.9325(2) -0.06113(16) 0.28436(13) 0.0495(4) Uani 1 1 d . . . . .
H14A H 1.0069 -0.1315 0.2830 0.059 Uiso 1 1 calc R U . . .
C15 C 0.95561(18) 0.04740(16) 0.28115(11) 0.0447(4) Uani 1 1 d . . . . .
H15A H 1.0454 0.0521 0.2783 0.054 Uiso 1 1 calc R U . . .
C16 C 0.84637(16) 0.14845(14) 0.28216(9) 0.0361(3) Uani 1 1 d . . . . .
C17 C 0.86403(16) 0.26902(14) 0.28059(10) 0.0372(3) Uani 1 1 d . . . . .
H17A H 0.9618 0.2595 0.2825 0.045 Uiso 1 1 calc R U . . .
H17B H 0.8177 0.3095 0.3332 0.045 Uiso 1 1 calc R U . . .
C18 C 0.80988(15) 0.35011(13) 0.20234(9) 0.0326(3) Uani 1 1 d . . . . .
C19 C 0.86915(16) 0.45362(13) 0.19895(10) 0.0371(3) Uani 1 1 d . . . . .
C20 C 0.9070(3) 0.49891(19) 0.12177(14) 0.0672(7) Uani 1 1 d . . . . .
H20A H 0.8954 0.4660 0.0700 0.081 Uiso 1 1 calc R U . . .
C21 C 0.9619(4) 0.5917(2) 0.11872(18) 0.0886(10) Uani 1 1 d . . . . .
H21A H 0.9853 0.6228 0.0650 0.106 Uiso 1 1 calc R U . . .
C22 C 0.9823(3) 0.63867(19) 0.19290(18) 0.0680(6) Uani 1 1 d . . . . .
H22A H 1.0228 0.7001 0.1908 0.082 Uiso 1 1 calc R U . . .
C23 C 0.9439(2) 0.59644(18) 0.26943(16) 0.0606(5) Uani 1 1 d . . . . .
H23A H 0.9557 0.6298 0.3210 0.073 Uiso 1 1 calc R U . . .
C24 C 0.8872(2) 0.50446(16) 0.27255(12) 0.0504(4) Uani 1 1 d . . . . .
H24A H 0.8605 0.4762 0.3264 0.060 Uiso 1 1 calc R U . . .
C25 C 0.85142(16) 0.27963(13) 0.12043(9) 0.0356(3) Uani 1 1 d . . . . .
C26 C 0.98785(19) 0.21813(16) 0.10200(12) 0.0483(4) Uani 1 1 d . . . . .
H26A H 1.0532 0.2203 0.1406 0.058 Uiso 1 1 calc R U . . .
C27 C 1.0291(2) 0.15385(18) 0.02801(14) 0.0621(6) Uani 1 1 d . . . . .
H27A H 1.1224 0.1127 0.0163 0.075 Uiso 1 1 calc R U . . .
C28 C 0.9362(3) 0.14917(17) -0.02847(13) 0.0637(6) Uani 1 1 d . . . . .
H28A H 0.9649 0.1044 -0.0788 0.076 Uiso 1 1 calc R U . . .
C29 C 0.8018(3) 0.20962(18) -0.01179(12) 0.0592(5) Uani 1 1 d . . . . .
H29A H 0.7373 0.2069 -0.0508 0.071 Uiso 1 1 calc R U . . .
C30 C 0.7590(2) 0.27552(16) 0.06264(11) 0.0447(4) Uani 1 1 d . . . . .
H30A H 0.6658 0.3176 0.0734 0.054 Uiso 1 1 calc R U . . .

loop_
_atom_site_aniso_label
_atom_site_aniso_U_11
_atom_site_aniso_U_22
_atom_site_aniso_U_33
_atom_site_aniso_U_23
_atom_site_aniso_U_13
_atom_site_aniso_U_12
C1_1 0.151(4) 0.179(6) 0.123(6) 0.023(5) -0.027(4) -0.015(4)
C2_1 0.131(3) 0.126(3) 0.083(3) 0.008(2) -0.040(2) -0.045(2)
C3_1 0.132(3) 0.126(3) 0.100(4) 0.006(2) -0.033(3) -0.047(2)
C4_1 0.138(3) 0.140(3) 0.096(3) 0.004(3) -0.036(2) -0.033(2)
C5_1 0.132(3) 0.133(3) 0.095(4) 0.000(3) -0.036(3) -0.028(2)
C6_1 0.133(3) 0.137(3) 0.100(3) -0.004(2) -0.036(3) -0.036(2)
C7_1 0.128(3) 0.124(3) 0.074(3) 0.000(2) -0.039(2) -0.046(2)
La1 0.03430(5) 0.03784(5) 0.02763(4) 0.00219(3) -0.00094(3) -0.01018(3)
Al1 0.0454(3) 0.0337(2) 0.0400(2) 0.00516(18) -0.0053(2) -0.00701(19)
O1 0.0343(5) 0.0326(5) 0.0295(5) 0.0021(4) 0.0011(4) -0.0070(4)
N1 0.0387(6) 0.0352(6) 0.0283(6) 0.0059(4) -0.0029(5) -0.0108(5)
C1 0.0443(10) 0.0470(10) 0.0794(15) 0.0156(10) -0.0099(9) -0.0048(8)
Al3 0.0403(2) 0.0489(3) 0.0402(3) -0.0064(2) 0.0007(2) -0.0177(2)
C2 0.0902(17) 0.0680(14) 0.0561(13) 0.0283(11) -0.0095(12) -0.0180(13)
Al2 0.0582(3) 0.0933(5) 0.0355(3) -0.0122(3) 0.0107(2) -0.0403(3)
C3 0.0829(16) 0.0446(11) 0.0818(16) -0.0178(11) -0.0163(13) 0.0001(10)
C4 0.0536(4) 0.0666(11) 0.0320(7) -0.0064(7) 0.0071(4) -0.0290(6)
C5 0.0499(8) 0.0709(12) 0.0380(5) -0.0108(6) 0.0067(5) -0.0239(8)
C6 0.0773(12) 0.1023(6) 0.0871(19) -0.0305(8) 0.0053(12) -0.0310(7)
C7 0.159(3) 0.1231(12) 0.0588(11) 0.0140(11) -0.0282(15) -0.0893(16)
C8 0.0731(13) 0.0613(11) 0.0326(8) 0.0025(8) -0.0095(8) -0.0294(10)
C9 0.0515(11) 0.0810(16) 0.0848(17) 0.0109(13) -0.0155(11) -0.0334(11)
C10 0.0567(12) 0.0889(17) 0.0521(11) -0.0264(11) 0.0027(9) -0.0126(11)
C11 0.0475(9) 0.0400(8) 0.0369(8) 0.0043(6) 0.0005(6) -0.0173(7)
C12 0.0452(8) 0.0370(7) 0.0275(6) 0.0060(5) -0.0038(6) -0.0129(6)
C13 0.0555(10) 0.0347(7) 0.0452(9) 0.0053(6) -0.0082(7) -0.0108(7)
C14 0.0501(10) 0.0396(8) 0.0512(10) 0.0055(7) -0.0070(8) -0.0026(7)
C15 0.0389(8) 0.0463(9) 0.0446(9) 0.0076(7) -0.0047(7) -0.0072(7)
C16 0.0389(7) 0.0395(7) 0.0289(6) 0.0075(5) -0.0040(5) -0.0113(6)
C17 0.0387(7) 0.0401(7) 0.0338(7) 0.0055(6) -0.0053(6) -0.0137(6)
C18 0.0339(7) 0.0335(6) 0.0292(6) 0.0015(5) 0.0010(5) -0.0097(5)
C19 0.0389(7) 0.0338(7) 0.0377(7) -0.0010(6) 0.0038(6) -0.0113(6)
C20 0.114(2) 0.0563(11) 0.0429(10) -0.0064(8) 0.0192(11) -0.0486(13)
C21 0.145(3) 0.0687(15) 0.0698(15) -0.0152(12) 0.0460(17) -0.0687(17)
C22 0.0718(14) 0.0474(10) 0.0917(17) -0.0164(11) 0.0194(12) -0.0322(10)
C23 0.0731(13) 0.0457(10) 0.0677(13) -0.0109(9) -0.0112(11) -0.0221(9)
C24 0.0668(12) 0.0445(9) 0.0428(9) -0.0029(7) -0.0019(8) -0.0215(8)
C25 0.0448(8) 0.0286(6) 0.0311(7) 0.0014(5) 0.0053(6) -0.0097(6)
C26 0.0484(9) 0.0425(8) 0.0451(9) 0.0021(7) 0.0098(7) -0.0046(7)
C27 0.0723(13) 0.0433(9) 0.0537(11) -0.0002(8) 0.0245(10) 0.0007(9)
C28 0.1054(18) 0.0367(9) 0.0421(10) -0.0082(7) 0.0233(11) -0.0171(10)
C29 0.0927(16) 0.0526(10) 0.0377(9) -0.0094(8) 0.0022(9) -0.0305(11)
C30 0.0544(10) 0.0460(9) 0.0346(8) -0.0046(6) 0.0027(7) -0.0176(7)

loop_
_atom_type_symbol
_atom_type_description
_atom_type_scat_dispersion_real
_atom_type_scat_dispersion_imag
_atom_type_scat_source
C C 0.0033 0.0016 'International Tables Vol C Tables 4.2.6.8 and 6.1.1.4'
H H 0.0000 0.0000 'International Tables Vol C Tables 4.2.6.8 and 6.1.1.4'
N N 0.0061 0.0033 'International Tables Vol C Tables 4.2.6.8 and 6.1.1.4'
O O 0.0106 0.0060 'International Tables Vol C Tables 4.2.6.8 and 6.1.1.4'
Al Al 0.0645 0.0514 'International Tables Vol C Tables 4.2.6.8 and 6.1.1.4'
La La -0.2871 2.4523 'International Tables Vol C Tables 4.2.6.8 and 6.1.1.4'

loop_
_geom_angle_atom_site_label_1
_geom_angle_atom_site_label_2
_geom_angle_atom_site_label_3
_geom_angle
_geom_angle_site_symmetry_1
_geom_angle_site_symmetry_3
_geom_angle_publ_flag
C2_1 C1_1 H1A_1 109.5 . . ?
C2_1 C1_1 H1B_1 109.5 . . ?
H1A_1 C1_1 H1B_1 109.5 . . ?
C2_1 C1_1 H1C_1 109.5 . . ?
H1A_1 C1_1 H1C_1 109.5 . . ?
H1B_1 C1_1 H1C_1 109.5 . . ?
C3_1 C2_1 C7_1 120.0 . . ?
C3_1 C2_1 C1_1 107.4(6) . . ?
C7_1 C2_1 C1_1 132.6(6) . . ?
C2_1 C3_1 C4_1 120.0 . . ?
C2_1 C3_1 H3_1 120.0 . . ?
C4_1 C3_1 H3_1 120.0 . . ?
C3_1 C4_1 C5_1 120.0 . . ?
C3_1 C4_1 H4_1 120.0 . . ?
C5_1 C4_1 H4_1 120.0 . . ?
C6_1 C5_1 C4_1 120.0 . . ?
C6_1 C5_1 H5_1 120.0 . . ?
C4_1 C5_1 H5_1 120.0 . . ?
C7_1 C6_1 C5_1 120.0 . . ?
C7_1 C6_1 H6A_1 120.0 . . ?
C5_1 C6_1 H6A_1 120.0 . . ?
C6_1 C7_1 C2_1 120.0 . . ?
C6_1 C7_1 H7_1 120.0 . . ?
C2_1 C7_1 H7_1 120.0 . . ?
O1 La1 N1 76.37(4) . . ?
O1 La1 C4 87.68(5) . . ?
N1 La1 C4 83.48(6) . . ?
O1 La1 C8 111.29(5) . . ?
N1 La1 C8 103.94(6) . . ?
C4 La1 C8 160.68(6) . . ?
O1 La1 C1 70.57(5) . . ?
N1 La1 C1 146.85(6) . . ?
C4 La1 C1 92.83(8) . . ?
C8 La1 C1 90.31(7) . . ?
O1 La1 C5 150.34(5) . . ?
N1 La1 C5 126.29(6) . . ?
C4 La1 C5 77.65(6) . . ?
C8 La1 C5 83.70(6) . . ?
C1 La1 C5 84.41(7) . . ?
O1 La1 C11 126.21(4) . . ?
N1 La1 C11 51.40(5) . . ?
C4 La1 C11 97.14(6) . . ?
C8 La1 C11 74.97(6) . . ?
C1 La1 C11 160.66(6) . . ?
C5 La1 C11 81.60(6) . . ?
O1 La1 Al2 122.53(3) . . ?
N1 La1 Al2 107.20(3) . . ?
C4 La1 Al2 38.82(4) . . ?
C8 La1 Al2 122.29(5) . . ?
C1 La1 Al2 89.05(6) . . ?
C5 La1 Al2 38.85(4) . . ?
C11 La1 Al2 88.40(4) . . ?
O1 La1 Al1 32.86(3) . . ?
N1 La1 Al1 108.95(3) . . ?
C4 La1 Al1 87.30(4) . . ?
C8 La1 Al1 106.52(4) . . ?
C1 La1 Al1 37.90(5) . . ?
C5 La1 Al1 119.66(5) . . ?
C11 La1 Al1 158.72(4) . . ?
Al2 La1 Al1 107.429(16) . . ?
O1 La1 Al3 125.18(3) . . ?
N1 La1 Al3 74.90(3) . . ?
C4 La1 Al3 133.11(5) . . ?
C8 La1 Al3 37.42(5) . . ?
C1 La1 Al3 127.09(6) . . ?
C5 La1 Al3 82.52(4) . . ?
C11 La1 Al3 37.62(4) . . ?
Al2 La1 Al3 110.214(15) . . ?
Al1 La1 Al3 138.906(13) . . ?
O1 La1 H1A 82.3(5) . . ?
N1 La1 H1A 153.6(6) . . ?
C4 La1 H1A 111.4(4) . . ?
C8 La1 H1A 69.4(3) . . ?
C1 La1 H1A 21.2(3) . . ?
C5 La1 H1A 79.3(6) . . ?
C11 La1 H1A 141.0(4) . . ?
Al2 La1 H1A 97.4(5) . . ?
Al1 La1 H1A 52.7(5) . . ?
Al3 La1 H1A 105.9(3) . . ?
O1 La1 H1C 84.1(5) . . ?
N1 La1 H1C 152.9(6) . . ?
C4 La1 H1C 77.0(4) . . ?
C8 La1 H1C 100.6(5) . . ?
C1 La1 H1C 21.1(3) . . ?
C5 La1 H1C 67.6(5) . . ?
C11 La1 H1C 149.2(5) . . ?
Al2 La1 H1C 67.9(3) . . ?
Al1 La1 H1C 52.1(5) . . ?
Al3 La1 H1C 132.2(6) . . ?
H1A La1 H1C 34.6(4) . . ?
O1 La1 H4B 69.8(4) . . ?
N1 La1 H4B 89.4(5) . . ?
C4 La1 H4B 20.7(3) . . ?
C8 La1 H4B 166.5(5) . . ?
C1 La1 H4B 77.3(4) . . ?
C5 La1 H4B 89.8(5) . . ?
C11 La1 H4B 115.8(4) . . ?
Al2 La1 H4B 53.2(4) . . ?
Al1 La1 H4B 66.6(3) . . ?
Al3 La1 H4B 153.1(4) . . ?
H1A La1 H4B 97.8(6) . . ?
H1C La1 H4B 66.0(7) . . ?
O1 La1 H4C 82.7(6) . . ?
N1 La1 H4C 61.5(6) . . ?
C4 La1 H4C 22.0(6) . . ?
C8 La1 H4C 157.8(6) . . ?
C1 La1 H4C 111.0(6) . . ?
C5 La1 H4C 92.0(6) . . ?
C11 La1 H4C 82.9(6) . . ?
Al2 La1 H4C 54.8(6) . . ?
Al1 La1 H4C 94.5(6) . . ?
Al3 La1 H4C 120.5(6) . . ?
H1A La1 H4C 131.2(7) . . ?
H1C La1 H4C 97.8(8) . . ?
H4B La1 H4C 33.7(7) . . ?
O1 La1 H8B 90.1(3) . . ?
N1 La1 H8B 100.4(5) . . ?
C4 La1 H8B 175.0(5) . . ?
C8 La1 H8B 21.2(3) . . ?
C1 La1 H8B 82.2(6) . . ?
C5 La1 H8B 102.3(4) . . ?
C11 La1 H8B 87.8(5) . . ?
Al2 La1 H8B 141.0(4) . . ?
Al1 La1 H8B 88.4(4) . . ?
Al3 La1 H8B 51.5(5) . . ?
H1A La1 H8B 63.9(7) . . ?
H1C La1 H8B 98.3(7) . . ?
H4B La1 H8B 155.0(6) . . ?
H4C La1 H8B 161.6(8) . . ?
O1 La1 H8C 118.7(5) . . ?
N1 La1 H8C 124.3(4) . . ?
C4 La1 H8C 144.0(4) . . ?
C8 La1 H8C 21.3(3) . . ?
C1 La1 H8C 75.6(5) . . ?
C5 La1 H8C 67.4(4) . . ?
C11 La1 H8C 86.7(5) . . ?
Al2 La1 H8C 106.0(4) . . ?
Al1 La1 H8C 101.9(6) . . ?
Al3 La1 H8C 52.1(5) . . ?
H1A La1 H8C 54.6(6) . . ?
H1C La1 H8C 81.6(7) . . ?
H4B La1 H8C 145.9(7) . . ?
H4C La1 H8C 158.2(8) . . ?
H8B La1 H8C 35.1(4) . . ?
O1 La1 H11A 136.1(5) . . ?
N1 La1 H11A 60.4(5) . . ?
C4 La1 H11A 80.6(5) . . ?
C8 La1 H11A 87.6(5) . . ?
C1 La1 H11A 151.5(5) . . ?
C5 La1 H11A 67.1(5) . . ?
C11 La1 H11A 20.0(5) . . ?
Al2 La1 H11A 68.5(5) . . ?
Al1 La1 H11A 164.6(5) . . ?
Al3 La1 H11A 52.5(5) . . ?
H1A La1 H11A 141.3(7) . . ?
H1C La1 H11A 132.7(6) . . ?
H4B La1 H11A 100.8(6) . . ?
H4C La1 H11A 70.8(7) . . ?
H8B La1 H11A 104.0(7) . . ?
H8C La1 H11A 93.5(7) . . ?
O1 Al1 C3 113.38(8) . . ?
O1 Al1 C2 113.54(9) . . ?
C3 Al1 C2 117.27(13) . . ?
O1 Al1 C1 98.73(7) . . ?
C3 Al1 C1 105.08(12) . . ?
C2 Al1 C1 106.38(11) . . ?
O1 Al1 La1 44.64(3) . . ?
C3 Al1 La1 116.08(9) . . ?
C2 Al1 La1 126.46(9) . . ?
C1 Al1 La1 54.41(6) . . ?
C18 O1 Al1 125.52(9) . . ?
C18 O1 La1 131.95(8) . . ?
Al1 O1 La1 102.50(5) . . ?
C16 N1 C12 120.29(13) . . ?
C16 N1 La1 131.66(10) . . ?
C12 N1 La1 106.91(10) . . ?
Al1 C1 La1 87.69(7) . . ?
Al1 C1 H1A 124.1(16) . . ?
La1 C1 H1A 76.4(15) . . ?
Al1 C1 H1B 89.3(16) . . ?
La1 C1 H1B 177.0(16) . . ?
H1A C1 H1B 105.5(17) . . ?
Al1 C1 H1C 121.1(16) . . ?
La1 C1 H1C 74.6(15) . . ?
H1A C1 H1C 105.7(18) . . ?
H1B C1 H1C 106.8(17) . . ?
C9 Al3 C10 118.42(12) . . ?
C9 Al3 C8 107.38(10) . . ?
C10 Al3 C8 106.02(11) . . ?
C9 Al3 C11 106.88(10) . . ?
C10 Al3 C11 105.93(9) . . ?
C8 Al3 C11 112.35(7) . . ?
C9 Al3 La1 125.38(9) . . ?
C10 Al3 La1 116.11(8) . . ?
C8 Al3 La1 53.11(5) . . ?
C11 Al3 La1 59.38(5) . . ?
Al1 C2 H2A 109.5 . . ?
Al1 C2 H2B 109.5 . . ?
H2A C2 H2B 109.5 . . ?
Al1 C2 H2C 109.5 . . ?
H2A C2 H2C 109.5 . . ?
H2B C2 H2C 109.5 . . ?
C7 Al2 C6 119.40(16) . . ?
C7 Al2 C4 105.83(14) . . ?
C6 Al2 C4 105.16(11) . . ?
C7 Al2 C5 107.09(11) . . ?
C6 Al2 C5 107.18(12) . . ?
C4 Al2 C5 112.30(8) . . ?
C7 Al2 La1 119.02(12) . . ?
C6 Al2 La1 121.47(10) . . ?
C4 Al2 La1 54.80(5) . . ?
C5 Al2 La1 57.53(5) . . ?
Al1 C3 H3A 109.5 . . ?
Al1 C3 H3B 109.5 . . ?
H3A C3 H3B 109.5 . . ?
Al1 C3 H3C 109.5 . . ?
H3A C3 H3C 109.5 . . ?
H3B C3 H3C 109.5 . . ?
Al2 C4 La1 86.39(7) . . ?
Al2 C4 H4A 91.4(15) . . ?
La1 C4 H4A 175.1(14) . . ?
Al2 C4 H4B 123.8(16) . . ?
La1 C4 H4B 76.7(14) . . ?
H4A C4 H4B 108.1(17) . . ?
Al2 C4 H4C 125.1(15) . . ?
La1 C4 H4C 72.9(15) . . ?
H4A C4 H4C 105(2) . . ?
H4B C4 H4C 100(2) . . ?
Al2 C5 La1 83.62(7) . . ?
Al2 C5 H5A 86.9(15) . . ?
La1 C5 H5A 170.5(15) . . ?
Al2 C5 H5B 123.3(15) . . ?
La1 C5 H5B 78.6(15) . . ?
H5A C5 H5B 106.2(17) . . ?
Al2 C5 H5C 122.6(15) . . ?
La1 C5 H5C 78.9(14) . . ?
H5A C5 H5C 107.0(16) . . ?
H5B C5 H5C 106.1(17) . . ?
Al2 C6 H6A 109.5 . . ?
Al2 C6 H6B 109.5 . . ?
H6A C6 H6B 109.5 . . ?
Al2 C6 H6C 109.5 . . ?
H6A C6 H6C 109.5 . . ?
H6B C6 H6C 109.5 . . ?
Al2 C7 H7A 109.5 . . ?
Al2 C7 H7B 109.5 . . ?
H7A C7 H7B 109.5 . . ?
Al2 C7 H7C 109.5 . . ?
H7A C7 H7C 109.5 . . ?
H7B C7 H7C 109.5 . . ?
Al3 C8 La1 89.47(7) . . ?
Al3 C8 H8A 87.4(15) . . ?
La1 C8 H8A 176.9(16) . . ?
Al3 C8 H8B 121.3(15) . . ?
La1 C8 H8B 75.3(15) . . ?
H8A C8 H8B 106.6(17) . . ?
Al3 C8 H8C 123.2(16) . . ?
La1 C8 H8C 75.0(14) . . ?
H8A C8 H8C 106.6(17) . . ?
H8B C8 H8C 107.1(17) . . ?
Al3 C9 H9A 109.5 . . ?
Al3 C9 H9B 109.5 . . ?
H9A C9 H9B 109.5 . . ?
Al3 C9 H9C 109.5 . . ?
H9A C9 H9C 109.5 . . ?
H9B C9 H9C 109.5 . . ?
Al3 C10 H10A 109.5 . . ?
Al3 C10 H10B 109.5 . . ?
H10A C10 H10B 109.5 . . ?
Al3 C10 H10C 109.5 . . ?
H10A C10 H10C 109.5 . . ?
H10B C10 H10C 109.5 . . ?
C12 C11 Al3 113.27(11) . . ?
C12 C11 La1 85.18(9) . . ?
Al3 C11 La1 82.99(6) . . ?
C12 C11 H11A 110.5(12) . . ?
Al3 C11 H11A 122.4(12) . . ?
La1 C11 H11A 65.2(12) . . ?
C12 C11 H11B 111.6(14) . . ?
Al3 C11 H11B 93.2(14) . . ?
La1 C11 H11B 162.8(14) . . ?
H11A C11 H11B 103.7(18) . . ?
N1 C12 C13 120.44(15) . . ?
N1 C12 C11 115.65(14) . . ?
C13 C12 C11 123.83(15) . . ?
C14 C13 C12 118.99(16) . . ?
C14 C13 H13A 120.5 . . ?
C12 C13 H13A 120.5 . . ?
C13 C14 C15 120.11(16) . . ?
C13 C14 H14A 119.9 . . ?
C15 C14 H14A 119.9 . . ?
C16 C15 C14 119.06(17) . . ?
C16 C15 H15A 120.5 . . ?
C14 C15 H15A 120.5 . . ?
N1 C16 C15 121.08(15) . . ?
N1 C16 C17 117.07(13) . . ?
C15 C16 C17 121.83(15) . . ?
C16 C17 C18 116.01(13) . . ?
C16 C17 H17A 108.3 . . ?
C18 C17 H17A 108.3 . . ?
C16 C17 H17B 108.3 . . ?
C18 C17 H17B 108.3 . . ?
H17A C17 H17B 107.4 . . ?
O1 C18 C25 109.74(12) . . ?
O1 C18 C19 110.10(12) . . ?
C25 C18 C19 110.71(12) . . ?
O1 C18 C17 108.12(11) . . ?
C25 C18 C17 109.68(12) . . ?
C19 C18 C17 108.44(12) . . ?
C24 C19 C20 117.46(16) . . ?
C24 C19 C18 121.43(14) . . ?
C20 C19 C18 121.11(15) . . ?
C19 C20 C21 121.1(2) . . ?
C19 C20 H20A 119.4 . . ?
C21 C20 H20A 119.4 . . ?
C22 C21 C20 120.3(2) . . ?
C22 C21 H21A 119.8 . . ?
C20 C21 H21A 119.8 . . ?
C23 C22 C21 119.41(19) . . ?
C23 C22 H22A 120.3 . . ?
C21 C22 H22A 120.3 . . ?
C22 C23 C24 120.3(2) . . ?
C22 C23 H23A 119.8 . . ?
C24 C23 H23A 119.8 . . ?
C19 C24 C23 121.34(18) . . ?
C19 C24 H24A 119.3 . . ?
C23 C24 H24A 119.3 . . ?
C30 C25 C26 118.23(16) . . ?
C30 C25 C18 122.49(14) . . ?
C26 C25 C18 119.28(15) . . ?
C27 C26 C25 120.8(2) . . ?
C27 C26 H26A 119.6 . . ?
C25 C26 H26A 119.6 . . ?
C28 C27 C26 120.5(2) . . ?
C28 C27 H27A 119.7 . . ?
C26 C27 H27A 119.7 . . ?
C29 C28 C27 119.60(18) . . ?
C29 C28 H28A 120.2 . . ?
C27 C28 H28A 120.2 . . ?
C28 C29 C30 120.4(2) . . ?
C28 C29 H29A 119.8 . . ?
C30 C29 H29A 119.8 . . ?
C25 C30 C29 120.51(19) . . ?
C25 C30 H30A 119.7 . . ?
C29 C30 H30A 119.7 . . ?

loop_
_geom_bond_atom_site_label_1
_geom_bond_atom_site_label_2
_geom_bond_distance
_geom_bond_site_symmetry_2
_geom_bond_publ_flag
C1_1 C2_1 1.532(11) . ?
C1_1 H1A_1 0.9800 . ?
C1_1 H1B_1 0.9800 . ?
C1_1 H1C_1 0.9800 . ?
C2_1 C3_1 1.3900 . ?
C2_1 C7_1 1.3900 . ?
C3_1 C4_1 1.3900 . ?
C3_1 H3_1 0.9500 . ?
C4_1 C5_1 1.3900 . ?
C4_1 H4_1 0.9500 . ?
C5_1 C6_1 1.3900 . ?
C5_1 H5_1 0.9500 . ?
C6_1 C7_1 1.3900 . ?
C6_1 H6A_1 0.9500 . ?
C7_1 H7_1 0.9500 . ?
La1 O1 2.4118(10) . ?
La1 N1 2.5167(13) . ?
La1 C4 2.6877(18) . ?
La1 C8 2.7204(19) . ?
La1 C1 2.727(2) . ?
La1 C5 2.7868(19) . ?
La1 C11 2.9492(17) . ?
La1 Al2 3.2827(6) . ?
La1 Al1 3.3509(5) . ?
La1 Al3 3.4013(5) . ?
La1 H1A 2.67(3) . ?
La1 H1C 2.64(3) . ?
La1 H4B 2.64(2) . ?
La1 H4C 2.58(3) . ?
La1 H8B 2.65(3) . ?
La1 H8C 2.64(2) . ?
La1 H11A 2.69(2) . ?
Al1 O1 1.8623(11) . ?
Al1 C3 1.961(2) . ?
Al1 C2 1.961(2) . ?
Al1 C1 2.060(2) . ?
O1 C18 1.4524(17) . ?
N1 C16 1.352(2) . ?
N1 C12 1.356(2) . ?
C1 H1A 0.993(15) . ?
C1 H1B 0.988(15) . ?
C1 H1C 0.988(15) . ?
Al3 C9 1.967(2) . ?
Al3 C10 1.968(2) . ?
Al3 C8 2.067(2) . ?
Al3 C11 2.0921(18) . ?
C2 H2A 0.9800 . ?
C2 H2B 0.9800 . ?
C2 H2C 0.9800 . ?
Al2 C7 1.966(3) . ?
Al2 C6 1.977(3) . ?
Al2 C4 2.062(2) . ?
Al2 C5 2.072(2) . ?
C3 H3A 0.9800 . ?
C3 H3B 0.9800 . ?
C3 H3C 0.9800 . ?
C4 H4A 0.996(15) . ?
C4 H4B 0.958(15) . ?
C4 H4C 1.01(3) . ?
C5 H5A 0.987(15) . ?
C5 H5B 0.975(15) . ?
C5 H5C 0.988(15) . ?
C6 H6A 0.9800 . ?
C6 H6B 0.9800 . ?
C6 H6C 0.9800 . ?
C7 H7A 0.9800 . ?
C7 H7B 0.9800 . ?
C7 H7C 0.9800 . ?
C8 H8A 0.982(15) . ?
C8 H8B 0.989(15) . ?
C8 H8C 0.993(15) . ?
C9 H9A 0.9800 . ?
C9 H9B 0.9800 . ?
C9 H9C 0.9800 . ?
C10 H10A 0.9800 . ?
C10 H10B 0.9800 . ?
C10 H10C 0.9800 . ?
C11 C12 1.481(2) . ?
C11 H11A 1.01(2) . ?
C11 H11B 0.90(2) . ?
C12 C13 1.396(2) . ?
C13 C14 1.375(3) . ?
C13 H13A 0.9500 . ?
C14 C15 1.386(3) . ?
C14 H14A 0.9500 . ?
C15 C16 1.378(2) . ?
C15 H15A 0.9500 . ?
C16 C17 1.504(2) . ?
C17 C18 1.556(2) . ?
C17 H17A 0.9900 . ?
C17 H17B 0.9900 . ?
C18 C25 1.529(2) . ?
C18 C19 1.538(2) . ?
C19 C24 1.380(2) . ?
C19 C20 1.383(2) . ?
C20 C21 1.390(3) . ?
C20 H20A 0.9500 . ?
C21 C22 1.373(4) . ?
C21 H21A 0.9500 . ?
C22 C23 1.361(3) . ?
C22 H22A 0.9500 . ?
C23 C24 1.394(3) . ?
C23 H23A 0.9500 . ?
C24 H24A 0.9500 . ?
C25 C30 1.383(2) . ?
C25 C26 1.396(2) . ?
C26 C27 1.387(3) . ?
C26 H26A 0.9500 . ?
C27 C28 1.374(4) . ?
C27 H27A 0.9500 . ?
C28 C29 1.372(3) . ?
C28 H28A 0.9500 . ?
C29 C30 1.404(2) . ?
C29 H29A 0.9500 . ?
C30 H30A 0.9500 . ?

loop_
_geom_torsion_atom_site_label_1
_geom_torsion_atom_site_label_2
_geom_torsion_atom_site_label_3
_geom_torsion_atom_site_label_4
_geom_torsion
_geom_torsion_site_symmetry_1
_geom_torsion_site_symmetry_2
_geom_torsion_site_symmetry_3
_geom_torsion_site_symmetry_4
_geom_torsion_publ_flag
C7_1 C2_1 C3_1 C4_1 0.0 . . . . ?
C1_1 C2_1 C3_1 C4_1 178.1(5) . . . . ?
C2_1 C3_1 C4_1 C5_1 0.0 . . . . ?
C3_1 C4_1 C5_1 C6_1 0.0 . . . . ?
C4_1 C5_1 C6_1 C7_1 0.0 . . . . ?
C5_1 C6_1 C7_1 C2_1 0.0 . . . . ?
C3_1 C2_1 C7_1 C6_1 0.0 . . . . ?
C1_1 C2_1 C7_1 C6_1 -177.6(7) . . . . ?
C3 Al1 O1 C18 -78.01(15) . . . . ?
C2 Al1 O1 C18 59.10(15) . . . . ?
C1 Al1 O1 C18 171.31(12) . . . . ?
La1 Al1 O1 C18 177.88(13) . . . . ?
C3 Al1 O1 La1 104.11(11) . . . . ?
C2 Al1 O1 La1 -118.78(10) . . . . ?
C1 Al1 O1 La1 -6.57(9) . . . . ?
C16 N1 C12 C13 -2.2(2) . . . . ?
La1 N1 C12 C13 166.96(12) . . . . ?
C16 N1 C12 C11 -179.24(13) . . . . ?
La1 N1 C12 C11 -10.10(15) . . . . ?
Al3 C11 C12 N1 88.49(15) . . . . ?
La1 C11 C12 N1 8.26(12) . . . . ?
Al3 C11 C12 C13 -88.45(17) . . . . ?
La1 C11 C12 C13 -168.69(15) . . . . ?
N1 C12 C13 C14 1.6(2) . . . . ?
C11 C12 C13 C14 178.36(16) . . . . ?
C12 C13 C14 C15 -0.1(3) . . . . ?
C13 C14 C15 C16 -0.8(3) . . . . ?
C12 N1 C16 C15 1.3(2) . . . . ?
La1 N1 C16 C15 -164.73(12) . . . . ?
C12 N1 C16 C17 -177.33(13) . . . . ?
La1 N1 C16 C17 16.6(2) . . . . ?
C14 C15 C16 N1 0.2(3) . . . . ?
C14 C15 C16 C17 178.76(16) . . . . ?
N1 C16 C17 C18 -62.90(18) . . . . ?
C15 C16 C17 C18 118.48(17) . . . . ?
Al1 O1 C18 C25 -102.85(12) . . . . ?
La1 O1 C18 C25 74.36(14) . . . . ?
Al1 O1 C18 C19 19.25(16) . . . . ?
La1 O1 C18 C19 -163.53(9) . . . . ?
Al1 O1 C18 C17 137.55(10) . . . . ?
La1 O1 C18 C17 -45.23(16) . . . . ?
C16 C17 C18 O1 75.52(16) . . . . ?
C16 C17 C18 C25 -44.12(18) . . . . ?
C16 C17 C18 C19 -165.12(13) . . . . ?
O1 C18 C19 C24 81.19(19) . . . . ?
C25 C18 C19 C24 -157.28(16) . . . . ?
C17 C18 C19 C24 -36.9(2) . . . . ?
O1 C18 C19 C20 -99.1(2) . . . . ?
C25 C18 C19 C20 22.4(2) . . . . ?
C17 C18 C19 C20 142.75(19) . . . . ?
C24 C19 C20 C21 0.3(4) . . . . ?
C18 C19 C20 C21 -179.4(2) . . . . ?
C19 C20 C21 C22 1.5(5) . . . . ?
C20 C21 C22 C23 -2.4(5) . . . . ?
C21 C22 C23 C24 1.5(4) . . . . ?
C20 C19 C24 C23 -1.2(3) . . . . ?
C18 C19 C24 C23 178.50(18) . . . . ?
C22 C23 C24 C19 0.3(3) . . . . ?
O1 C18 C25 C30 8.43(19) . . . . ?
C19 C18 C25 C30 -113.31(16) . . . . ?
C17 C18 C25 C30 127.07(15) . . . . ?
O1 C18 C25 C26 -172.52(13) . . . . ?
C19 C18 C25 C26 65.74(18) . . . . ?
C17 C18 C25 C26 -53.89(18) . . . . ?
C30 C25 C26 C27 -0.6(3) . . . . ?
C18 C25 C26 C27 -179.63(16) . . . . ?
C25 C26 C27 C28 -0.2(3) . . . . ?
C26 C27 C28 C29 0.7(3) . . . . ?
C27 C28 C29 C30 -0.3(3) . . . . ?
C26 C25 C30 C29 0.9(2) . . . . ?
C18 C25 C30 C29 179.98(15) . . . . ?
C28 C29 C30 C25 -0.5(3) . . . . ?
